data_1574731
loop_
_publ_author_name
'Sievers, Robin'
'Hartmann, Nick'
'Riemann, Paulin S.'
'Streit, Tim-Niclas'
'Malischewski, Moritz'

_publ_section_title
;
 Stimulus-responsive metallocenes: a photo/thermal switch enabled by the
 perfluorinated Cp* ligand
;
_journal_issue 26
_journal_name_full 'Chemical Science'
_journal_page_first 11949
_journal_page_last 11953
_journal_paper_doi 10.1039/D5SC02784E
_journal_volume 16
_journal_year 2025
_chemical_formula_moiety 'C11 H14 N3 Ru, C H2 Cl2, C10 F15'
_chemical_formula_sum 'C22 H16 Cl2 F15 N3 Ru'
_chemical_formula_weight 779.35
_space_group_crystal_system monoclinic
_space_group_IT_number 4
_space_group_name_Hall 'P 2yb'
_space_group_name_H-M_alt 'P 1 21 1'
_atom_sites_solution_hydrogens geom
_audit_creation_date 2025-04-02
_audit_creation_method
;
Olex2 1.5
(compiled 2024.02.16 svn.r378c4104 for OlexSys, GUI svn.r6928)
;
_audit_update_record
;
2025-04-03 deposited with the CCDC.	2025-05-27 downloaded from the CCDC.
;
_cell_angle_alpha 90
_cell_angle_beta 116.484(3)
_cell_angle_gamma 90
_cell_formula_units_Z 2
_cell_length_a 11.6437(10)
_cell_length_b 11.1515(9)
_cell_length_c 12.2040(11)
_cell_measurement_reflns_used 9949
_cell_measurement_temperature 100.00
_cell_measurement_theta_max 25.029
_cell_measurement_theta_min 2.610
_cell_volume 1418.3(2)
_computing_cell_refinement 'SAINT V8.40B (?, 2016)'
_computing_data_reduction 'SAINT V8.40B (?, 2016)'
_computing_molecular_graphics 'Olex2 1.5 (Dolomanov et al., 2009)'
_computing_publication_material 'Olex2 1.5 (Dolomanov et al., 2009)'
_computing_structure_refinement 'XL  (Sheldrick, 2008)'
_diffrn_ambient_temperature 100.00
_diffrn_measured_fraction_theta_full 0.999
_diffrn_measured_fraction_theta_max 0.999
_diffrn_measurement_device_type 'Bruker APEX-II CCD'
_diffrn_measurement_method '\f and \w scans'
_diffrn_radiation_type MoK\a
_diffrn_radiation_wavelength 0.71073
_diffrn_reflns_av_R_equivalents 0.0490
_diffrn_reflns_av_unetI/netI 0.0349
_diffrn_reflns_Laue_measured_fraction_full 0.999
_diffrn_reflns_Laue_measured_fraction_max 0.999
_diffrn_reflns_limit_h_max 13
_diffrn_reflns_limit_h_min -13
_diffrn_reflns_limit_k_max 13
_diffrn_reflns_limit_k_min -13
_diffrn_reflns_limit_l_max 14
_diffrn_reflns_limit_l_min -14
_diffrn_reflns_number 24628
_diffrn_reflns_point_group_measured_fraction_full 0.999
_diffrn_reflns_point_group_measured_fraction_max 0.999
_diffrn_reflns_theta_full 25.044
_diffrn_reflns_theta_max 25.044
_diffrn_reflns_theta_min 2.610
_exptl_absorpt_coefficient_mu 0.859
_exptl_absorpt_correction_T_max 0.7452
_exptl_absorpt_correction_T_min 0.6356
_exptl_absorpt_correction_type multi-scan
_exptl_absorpt_process_details
;
SADABS-2016/2 (Bruker,2016/2) was used for absorption correction.
wR2(int) was 0.0981 before and 0.0639 after correction.
The Ratio of minimum to maximum transmission is 0.8529.
The \l/2 correction factor is Not present.
;
_exptl_crystal_colour yellow
_exptl_crystal_colour_primary yellow
_exptl_crystal_density_diffrn 1.825
_exptl_crystal_description block
_exptl_crystal_F_000 764
_exptl_crystal_size_max 0.1
_exptl_crystal_size_mid 0.1
_exptl_crystal_size_min 0.1
_refine_diff_density_max 1.208
_refine_diff_density_min -0.654
_refine_diff_density_rms 0.101
_refine_ls_abs_structure_details
;
 Refined as an inversion twin.
;
_refine_ls_abs_structure_Flack 0.47(6)
_refine_ls_extinction_coef 0.0042(10)
_refine_ls_extinction_expression Fc^*^=kFc[1+0.001xFc^2^\l^3^/sin(2\q)]^-1/4^
_refine_ls_extinction_method 'SHELXL-2019/1 (Sheldrick 2019)'
_refine_ls_goodness_of_fit_ref 1.089
_refine_ls_hydrogen_treatment constr
_refine_ls_matrix_type full
_refine_ls_number_parameters 389
_refine_ls_number_reflns 5005
_refine_ls_number_restraints 16
_refine_ls_restrained_S_all 1.088
_refine_ls_R_factor_all 0.0500
_refine_ls_R_factor_gt 0.0415
_refine_ls_shift/su_max 0.000
_refine_ls_shift/su_mean 0.000
_refine_ls_structure_factor_coef Fsqd
_refine_ls_weighting_details 'w=1/[\s^2^(Fo^2^)+(0.0381P)^2^+4.7050P] where P=(Fo^2^+2Fc^2^)/3'
_refine_ls_weighting_scheme calc
_refine_ls_wR_factor_gt 0.0948
_refine_ls_wR_factor_ref 0.1046
_reflns_Friedel_coverage 0.894
_reflns_Friedel_fraction_full 0.999
_reflns_Friedel_fraction_max 0.999
_reflns_number_gt 4617
_reflns_number_total 5005
_reflns_threshold_expression 'I > 2\s(I)'
_cod_data_source_file d5sc02784e2.cif
_cod_data_source_block sad_a
_cod_depositor_comments 'Adding full bibliography for 1574729--1574731.cif.'
_cod_database_code 1574731
_shelx_shelxl_version_number 2019/1
_shelx_space_group_comment
;
The symmetry employed for this shelxl refinement is uniquely defined
by the following loop, which should always be used as a source of
symmetry information in preference to the above space-group names.
They are only intended as comments.
;
_shelx_estimated_absorpt_t_max 0.919
_shelx_estimated_absorpt_t_min 0.919
_olex2_refinement_description
;
1. Twinned data refinement
 Scales: 0.53(6)
 0.47(6)
2. Fixed Uiso
 At 1.2 times of:
  All C(H) groups, All C(H,H) groups
 At 1.5 times of:
  All C(H,H,H) groups
3. Restrained distances
 C00X-C00Y \\sim C4-C1
 with sigma of 0.02
 C00X-C015 \\sim C4-C3
 with sigma of 0.02
 C00Y-C014 \\sim C1-C0
 with sigma of 0.02
 C014-C016 \\sim C0-C2
 with sigma of 0.02
 C015-C016 \\sim C3-C2
 with sigma of 0.02
 Ru01-C00X \\sim Ru01-C4
 with sigma of 0.04
 Ru01-C00Y \\sim Ru01-C1
 with sigma of 0.04
 Ru01-C014 \\sim Ru01-C0
 with sigma of 0.04
 Ru01-C015 \\sim Ru01-C3
 with sigma of 0.04
 Ru01-C016 \\sim Ru01-C2
 with sigma of 0.04
 C00X-C014 \\sim C4-C0
 with sigma of 0.04
 C00X-C016 \\sim C4-C2
 with sigma of 0.04
 C00Y-C015 \\sim C1-C3
 with sigma of 0.04
 C00Y-C016 \\sim C1-C2
 with sigma of 0.04
 C014-C015 \\sim C0-C3
 with sigma of 0.04
4. Others
 Sof(C1)=Sof(H1)=Sof(C0)=Sof(H0)=Sof(C2)=Sof(H2)=Sof(C3)=Sof(H3)=Sof(C4)=
 Sof(H4)=1-FVAR(1)
 Sof(C00X)=Sof(H00X)=Sof(C00Y)=Sof(H00Y)=Sof(C014)=Sof(H014)=Sof(C015)=
 Sof(H015)=Sof(C016)=Sof(H016)=FVAR(1)
5.a Secondary CH2 refined with riding coordinates:
 C012(H01A,H01B)
5.b Aromatic/amide H refined with riding coordinates:
 C00X(H00X), C00Y(H00Y), C014(H014), C015(H015), C016(H016), C1(H1), C0(H0),
 C2(H2), C3(H3), C4(H4)
5.c Idealised Me refined as rotating group:
 C00I(H00A,H00B,H00C), C00S(H00D,H00E,H00F), C00W(H00G,H00H,H00I)
;
_olex2_submission_special_instructions 'No special instructions were received'

loop_
_space_group_symop_operation_xyz
'x, y, z'
'-x, y+1/2, -z'

loop_
_atom_site_label
_atom_site_type_symbol
_atom_site_fract_x
_atom_site_fract_y
_atom_site_fract_z
_atom_site_U_iso_or_equiv
_atom_site_adp_type
_atom_site_occupancy
_atom_site_site_symmetry_order
_atom_site_calc_flag
_atom_site_refinement_flags_posn
_atom_site_refinement_flags_adp
_atom_site_refinement_flags_occupancy
_atom_site_disorder_assembly
_atom_site_disorder_group
Ru01 Ru 0.07875(5) 0.21283(6) 0.04767(5) 0.02217(19) Uani 1 1 d D . . . .
Cl02 Cl 0.9461(2) 0.8829(2) 0.5683(3) 0.0475(6) Uani 1 1 d . . . . .
Cl03 Cl 1.0758(3) 1.0589(3) 0.7599(3) 0.0568(7) Uani 1 1 d . . . . .
N004 N 0.1515(6) 0.3001(6) -0.0585(6) 0.0246(15) Uani 1 1 d . . . . .
N005 N 0.2055(7) 0.3142(6) 0.1943(7) 0.0251(15) Uani 1 1 d . . . . .
F006 F 0.4579(6) 0.2962(7) 0.0770(6) 0.066(2) Uani 1 1 d . . . . .
F007 F 0.8970(6) 0.3852(7) 0.6356(6) 0.0602(18) Uani 1 1 d . . . . .
F008 F 0.6242(7) 0.1275(5) 0.3950(6) 0.0604(19) Uani 1 1 d . . . . .
F009 F 0.6013(10) 0.1733(6) 0.1832(7) 0.078(3) Uani 1 1 d . . . . .
F00A F 0.5679(7) 0.6736(6) 0.1661(7) 0.067(2) Uani 1 1 d . . . . .
F00B F 0.6492(7) 0.3156(7) 0.0988(6) 0.0596(18) Uani 1 1 d . . . . .
N00C N 0.2314(7) 0.0944(6) 0.0966(6) 0.0264(15) Uani 1 1 d . . . . .
C00D C 0.2713(7) 0.3692(7) 0.2788(7) 0.0233(17) Uani 1 1 d . . . . .
F00E F 0.5994(7) 0.6492(6) 0.5260(7) 0.065(2) Uani 1 1 d . . . . .
F00F F 0.5261(10) 0.5215(7) 0.0574(6) 0.089(3) Uani 1 1 d . . . . .
F00G F 0.7030(9) 0.7290(9) 0.4388(10) 0.108(4) Uani 1 1 d . . . . .
F00H F 0.7720(8) 0.1959(8) 0.5567(6) 0.087(3) Uani 1 1 d . . . . .
C00I C 0.4195(9) -0.0576(8) 0.1726(9) 0.033(2) Uani 1 1 d . . . . .
H00A H 0.448792 -0.069145 0.109557 0.050 Uiso 1 1 calc R U . . .
H00B H 0.389539 -0.134222 0.189699 0.050 Uiso 1 1 calc R U . . .
H00C H 0.490613 -0.027428 0.247630 0.050 Uiso 1 1 calc R U . . .
F00J F 0.5021(7) 0.6996(8) 0.3448(7) 0.070(2) Uani 1 1 d . . . . .
F00K F 0.8079(7) 0.1590(6) 0.4029(9) 0.076(2) Uani 1 1 d . . . . .
C00L C 0.3155(8) 0.0282(7) 0.1299(8) 0.0248(18) Uani 1 1 d . . . . .
F00M F 0.3959(7) 0.5803(8) 0.1233(8) 0.086(3) Uani 1 1 d . . . . .
C00N C 0.7012(7) 0.4306(8) 0.4659(8) 0.0271(18) Uani 1 1 d . . . . .
C00O C 0.6392(8) 0.5289(8) 0.3879(8) 0.0269(18) Uani 1 1 d . . . . .
F00P F 0.7365(8) 0.4069(12) 0.6693(6) 0.109(4) Uani 1 1 d . . . . .
C00Q C 0.1857(8) 0.3460(8) -0.1213(8) 0.0266(18) Uani 1 1 d . . . . .
C00R C 0.6146(7) 0.3655(7) 0.2680(7) 0.0222(16) Uani 1 1 d . . . . .
C00S C 0.3516(9) 0.4390(8) 0.3840(8) 0.0314(19) Uani 1 1 d . . . . .
H00D H 0.350833 0.522917 0.359771 0.047 Uiso 1 1 calc R U . . .
H00E H 0.439539 0.408072 0.418604 0.047 Uiso 1 1 calc R U . . .
H00F H 0.319268 0.433770 0.445505 0.047 Uiso 1 1 calc R U . . .
C00T C 0.5811(9) 0.2879(9) 0.1583(9) 0.032(2) Uani 1 1 d . . . . .
C00U C 0.6842(8) 0.3293(8) 0.3918(8) 0.0237(18) Uani 1 1 d . . . . .
F00V F 0.8231(9) 0.5602(8) 0.6301(7) 0.092(3) Uani 1 1 d . . . . .
C00W C 0.2307(9) 0.4067(9) -0.2015(9) 0.037(2) Uani 1 1 d . . . . .
H00G H 0.156700 0.432140 -0.276718 0.056 Uiso 1 1 calc R U . . .
H00H H 0.283680 0.351450 -0.221920 0.056 Uiso 1 1 calc R U . . .
H00I H 0.281690 0.477055 -0.159364 0.056 Uiso 1 1 calc R U . . .
C00X C -0.0442(13) 0.0940(15) 0.0842(13) 0.023(4) Uiso 0.58(2) 1 d D . P A 1
H00X H -0.013581 0.027920 0.138837 0.028 Uiso 0.58(2) 1 calc R U P A 1
C00Y C -0.0784(14) 0.0908(14) -0.0465(17) 0.021(4) Uiso 0.58(2) 1 d D . P A 1
H00Y H -0.076156 0.023879 -0.093643 0.025 Uiso 0.58(2) 1 calc R U P A 1
C00Z C 0.5883(8) 0.4883(7) 0.2665(8) 0.0247(17) Uani 1 1 d . . . . .
C010 C 0.7219(8) 0.2068(14) 0.4349(8) 0.045(2) Uani 1 1 d . . . . .
C011 C 0.5181(9) 0.5643(8) 0.1553(8) 0.036(2) Uani 1 1 d . . . . .
C012 C 1.0593(9) 0.9995(10) 0.6212(9) 0.038(2) Uani 1 1 d . . . . .
H01A H 1.143441 0.968781 0.631968 0.046 Uiso 1 1 calc R U . . .
H01B H 1.032571 1.064032 0.559033 0.046 Uiso 1 1 calc R U . . .
C013 C 0.7857(12) 0.4404(12) 0.6000(10) 0.055(3) Uani 1 1 d . . . . .
C014 C -0.1168(12) 0.214(2) -0.0884(13) 0.029(4) Uiso 0.58(2) 1 d D . P A 1
H014 H -0.145832 0.241530 -0.169985 0.035 Uiso 0.58(2) 1 calc R U P A 1
C015 C -0.0638(12) 0.209(2) 0.1154(13) 0.027(4) Uiso 0.58(2) 1 d D . P A 1
H015 H -0.052099 0.234126 0.194149 0.033 Uiso 0.58(2) 1 calc R U P A 1
C016 C -0.1036(15) 0.2829(13) 0.012(2) 0.031(4) Uiso 0.58(2) 1 d D . P A 1
H016 H -0.119153 0.366688 0.010325 0.038 Uiso 0.58(2) 1 calc R U P A 1
C017 C 0.6203(12) 0.6514(9) 0.4269(10) 0.050(3) Uani 1 1 d . . . . .
C1 C -0.072(2) 0.0795(16) -0.009(2) 0.026(6) Uiso 0.42(2) 1 d D . P A 2
H1 H -0.057619 -0.003515 -0.014507 0.031 Uiso 0.42(2) 1 calc R U P A 2
C0 C -0.1086(19) 0.167(2) -0.1057(16) 0.023(5) Uiso 0.42(2) 1 d D . P A 2
H0 H -0.122887 0.153199 -0.187640 0.027 Uiso 0.42(2) 1 calc R U P A 2
C2 C -0.1184(17) 0.2772(17) -0.054(2) 0.020(5) Uiso 0.42(2) 1 d D . P A 2
H2 H -0.140407 0.351294 -0.097179 0.024 Uiso 0.42(2) 1 calc R U P A 2
C3 C -0.092(2) 0.262(2) 0.066(2) 0.028(6) Uiso 0.42(2) 1 d D . P A 2
H3 H -0.092871 0.324485 0.119284 0.034 Uiso 0.42(2) 1 calc R U P A 2
C4 C -0.063(2) 0.143(3) 0.099(2) 0.040(7) Uiso 0.42(2) 1 d D . P A 2
H4 H -0.041321 0.108821 0.177562 0.049 Uiso 0.42(2) 1 calc R U P A 2

loop_
_atom_site_aniso_label
_atom_site_aniso_U_11
_atom_site_aniso_U_22
_atom_site_aniso_U_33
_atom_site_aniso_U_23
_atom_site_aniso_U_13
_atom_site_aniso_U_12
Ru01 0.0223(3) 0.0150(3) 0.0287(3) 0.0000(3) 0.0109(2) -0.0004(3)
Cl02 0.0407(13) 0.0495(14) 0.0541(15) -0.0125(12) 0.0228(12) -0.0104(11)
Cl03 0.0667(18) 0.0564(17) 0.0474(16) -0.0198(13) 0.0255(14) 0.0003(14)
N004 0.023(3) 0.019(3) 0.026(4) -0.006(3) 0.006(3) 0.000(3)
N005 0.028(4) 0.018(3) 0.034(4) 0.005(3) 0.018(3) 0.002(3)
F006 0.033(3) 0.106(6) 0.041(4) -0.037(4) 0.002(3) -0.002(3)
F007 0.037(3) 0.079(5) 0.041(3) 0.006(3) -0.003(3) 0.006(3)
F008 0.071(5) 0.032(3) 0.067(5) 0.011(3) 0.021(4) -0.019(3)
F009 0.139(8) 0.028(4) 0.049(4) -0.010(3) 0.027(5) 0.007(4)
F00A 0.080(5) 0.045(4) 0.071(5) 0.029(3) 0.029(4) 0.002(3)
F00B 0.071(4) 0.078(5) 0.049(4) -0.020(3) 0.044(4) -0.017(4)
N00C 0.030(4) 0.021(4) 0.029(4) -0.002(3) 0.013(3) -0.007(3)
C00D 0.022(4) 0.022(4) 0.028(4) -0.003(4) 0.014(4) -0.002(3)
F00E 0.085(5) 0.055(4) 0.071(5) -0.028(4) 0.049(4) -0.005(4)
F00F 0.155(8) 0.071(5) 0.031(4) 0.018(3) 0.032(5) 0.047(5)
F00G 0.117(7) 0.054(6) 0.209(10) -0.043(7) 0.123(7) -0.040(6)
F00H 0.116(6) 0.054(5) 0.043(3) 0.028(4) -0.009(4) -0.010(5)
C00I 0.029(5) 0.036(5) 0.036(5) 0.006(4) 0.015(4) 0.016(4)
F00J 0.084(4) 0.045(4) 0.089(5) 0.005(4) 0.046(4) 0.026(4)
F00K 0.059(4) 0.035(3) 0.131(7) 0.008(4) 0.038(5) 0.020(3)
C00L 0.027(4) 0.018(4) 0.030(4) 0.004(3) 0.013(4) 0.005(3)
F00M 0.048(4) 0.096(6) 0.100(6) 0.054(5) 0.020(4) 0.037(4)
C00N 0.018(4) 0.040(5) 0.025(4) 0.001(4) 0.011(3) -0.003(3)
C00O 0.029(4) 0.029(5) 0.030(5) -0.002(3) 0.019(4) -0.005(3)
F00P 0.070(5) 0.238(13) 0.033(4) 0.021(6) 0.034(4) 0.023(7)
C00Q 0.024(4) 0.025(4) 0.029(5) 0.001(4) 0.011(4) 0.002(3)
C00R 0.021(4) 0.025(4) 0.022(4) -0.002(3) 0.010(3) -0.001(3)
C00S 0.038(5) 0.028(4) 0.033(5) -0.004(4) 0.020(4) -0.004(4)
C00T 0.029(5) 0.031(5) 0.032(5) -0.008(4) 0.011(4) 0.002(4)
C00U 0.020(4) 0.027(4) 0.025(4) 0.004(3) 0.011(4) 0.000(3)
F00V 0.092(6) 0.085(6) 0.064(5) -0.039(5) 0.003(4) -0.010(5)
C00W 0.036(5) 0.040(5) 0.046(6) 0.018(5) 0.027(4) 0.009(4)
C00Z 0.024(4) 0.027(4) 0.026(4) 0.000(3) 0.013(4) 0.003(3)
C010 0.044(5) 0.041(5) 0.042(5) 0.018(7) 0.012(4) 0.007(7)
C011 0.044(5) 0.027(5) 0.033(5) 0.005(4) 0.015(4) 0.008(4)
C012 0.030(5) 0.048(6) 0.037(5) -0.009(4) 0.015(4) -0.008(4)
C013 0.057(7) 0.070(8) 0.032(6) -0.010(5) 0.014(5) 0.012(6)
C017 0.079(8) 0.028(5) 0.047(7) -0.013(5) 0.030(6) -0.014(5)

loop_
_atom_type_symbol
_atom_type_description
_atom_type_scat_dispersion_real
_atom_type_scat_dispersion_imag
_atom_type_scat_source
C C 0.0033 0.0016 'International Tables Vol C Tables 4.2.6.8 and 6.1.1.4'
H H 0.0000 0.0000 'International Tables Vol C Tables 4.2.6.8 and 6.1.1.4'
Cl Cl 0.1484 0.1585 'International Tables Vol C Tables 4.2.6.8 and 6.1.1.4'
F F 0.0171 0.0103 'International Tables Vol C Tables 4.2.6.8 and 6.1.1.4'
N N 0.0061 0.0033 'International Tables Vol C Tables 4.2.6.8 and 6.1.1.4'
Ru Ru -1.2594 0.8363 'International Tables Vol C Tables 4.2.6.8 and 6.1.1.4'

loop_
_geom_angle_atom_site_label_1
_geom_angle_atom_site_label_2
_geom_angle_atom_site_label_3
_geom_angle
_geom_angle_site_symmetry_1
_geom_angle_site_symmetry_3
_geom_angle_publ_flag
N004 Ru01 C00X 156.4(5) . . ?
N004 Ru01 C00Y 116.6(5) . . ?
N004 Ru01 C014 95.9(4) . . ?
N004 Ru01 C015 147.5(7) . . ?
N004 Ru01 C016 110.4(6) . . ?
N004 Ru01 C1 128.4(7) . . ?
N004 Ru01 C2 96.2(6) . . ?
N004 Ru01 C3 126.4(8) . . ?
N004 Ru01 C4 158.2(7) . . ?
N005 Ru01 N004 87.2(3) . . ?
N005 Ru01 N00C 84.8(3) . . ?
N005 Ru01 C00X 116.3(5) . . ?
N005 Ru01 C00Y 155.8(5) . . ?
N005 Ru01 C014 140.3(7) . . ?
N005 Ru01 C015 93.0(4) . . ?
N005 Ru01 C016 103.8(6) . . ?
N005 Ru01 C1 144.3(7) . . ?
N005 Ru01 C2 118.3(6) . . ?
N005 Ru01 C3 95.9(6) . . ?
N005 Ru01 C4 106.7(7) . . ?
N00C Ru01 N004 86.7(3) . . ?
N00C Ru01 C00X 96.5(5) . . ?
N00C Ru01 C00Y 99.6(4) . . ?
N00C Ru01 C014 134.8(7) . . ?
N00C Ru01 C015 125.7(6) . . ?
N00C Ru01 C016 160.9(5) . . ?
N00C Ru01 C1 97.2(6) . . ?
N00C Ru01 C2 156.7(6) . . ?
N00C Ru01 C3 146.9(8) . . ?
N00C Ru01 C4 110.7(8) . . ?
C00X Ru01 C00Y 39.8(6) . . ?
C00X Ru01 C015 37.7(6) . . ?
C00Y Ru01 C015 65.0(6) . . ?
C014 Ru01 C00X 65.4(6) . . ?
C014 Ru01 C00Y 39.7(7) . . ?
C014 Ru01 C015 64.1(5) . . ?
C016 Ru01 C00X 64.4(6) . . ?
C016 Ru01 C00Y 65.7(6) . . ?
C016 Ru01 C014 38.4(7) . . ?
C016 Ru01 C015 38.2(6) . . ?
C1 Ru01 C2 63.0(7) . . ?
C1 Ru01 C3 63.7(7) . . ?
C3 Ru01 C2 36.8(7) . . ?
C4 Ru01 C1 39.4(8) . . ?
C4 Ru01 C2 62.6(8) . . ?
C4 Ru01 C3 37.5(8) . . ?
C00Q N004 Ru01 176.6(7) . . ?
C00D N005 Ru01 176.1(6) . . ?
C00L N00C Ru01 176.1(7) . . ?
N005 C00D C00S 179.1(9) . . ?
H00A C00I H00B 109.5 . . ?
H00A C00I H00C 109.5 . . ?
H00B C00I H00C 109.5 . . ?
C00L C00I H00A 109.5 . . ?
C00L C00I H00B 109.5 . . ?
C00L C00I H00C 109.5 . . ?
N00C C00L C00I 178.5(9) . . ?
C00O C00N C013 124.7(9) . . ?
C00U C00N C00O 107.8(7) . . ?
C00U C00N C013 126.9(9) . . ?
C00N C00O C017 126.5(8) . . ?
C00Z C00O C00N 108.0(7) . . ?
C00Z C00O C017 125.3(8) . . ?
N004 C00Q C00W 179.3(10) . . ?
C00U C00R C00T 126.0(8) . . ?
C00Z C00R C00T 125.9(8) . . ?
C00Z C00R C00U 108.0(7) . . ?
C00D C00S H00D 109.5 . . ?
C00D C00S H00E 109.5 . . ?
C00D C00S H00F 109.5 . . ?
H00D C00S H00E 109.5 . . ?
H00D C00S H00F 109.5 . . ?
H00E C00S H00F 109.5 . . ?
F006 C00T C00R 113.0(7) . . ?
F009 C00T F006 105.2(9) . . ?
F009 C00T F00B 105.3(9) . . ?
F009 C00T C00R 114.2(9) . . ?
F00B C00T F006 106.4(8) . . ?
F00B C00T C00R 112.0(8) . . ?
C00N C00U C00R 107.9(7) . . ?
C00N C00U C010 125.9(8) . . ?
C00R C00U C010 126.0(8) . . ?
C00Q C00W H00G 109.5 . . ?
C00Q C00W H00H 109.5 . . ?
C00Q C00W H00I 109.5 . . ?
H00G C00W H00H 109.5 . . ?
H00G C00W H00I 109.5 . . ?
H00H C00W H00I 109.5 . . ?
Ru01 C00X H00X 123.4 . . ?
C00Y C00X Ru01 70.7(7) . . ?
C00Y C00X H00X 125.6 . . ?
C015 C00X Ru01 72.0(8) . . ?
C015 C00X H00X 125.6 . . ?
C015 C00X C00Y 108.9(12) . . ?
Ru01 C00Y H00Y 124.9 . . ?
C00X C00Y Ru01 69.5(8) . . ?
C00X C00Y H00Y 127.7 . . ?
C014 C00Y Ru01 69.5(8) . . ?
C014 C00Y C00X 104.6(13) . . ?
C014 C00Y H00Y 127.7 . . ?
C00O C00Z C011 125.3(8) . . ?
C00R C00Z C00O 108.3(7) . . ?
C00R C00Z C011 126.4(8) . . ?
F008 C010 C00U 114.4(8) . . ?
F00H C010 F008 102.8(9) . . ?
F00H C010 C00U 113.4(11) . . ?
F00K C010 F008 104.8(11) . . ?
F00K C010 F00H 106.1(9) . . ?
F00K C010 C00U 114.3(9) . . ?
F00A C011 C00Z 113.0(8) . . ?
F00F C011 F00A 102.5(9) . . ?
F00F C011 C00Z 112.6(7) . . ?
F00M C011 F00A 105.8(8) . . ?
F00M C011 F00F 106.5(9) . . ?
F00M C011 C00Z 115.5(8) . . ?
Cl02 C012 H01A 109.2 . . ?
Cl02 C012 H01B 109.2 . . ?
Cl03 C012 Cl02 112.2(5) . . ?
Cl03 C012 H01A 109.2 . . ?
Cl03 C012 H01B 109.2 . . ?
H01A C012 H01B 107.9 . . ?
F007 C013 C00N 113.4(9) . . ?
F007 C013 F00V 102.3(10) . . ?
F00P C013 F007 108.2(11) . . ?
F00P C013 C00N 115.9(10) . . ?
F00P C013 F00V 106.6(11) . . ?
F00V C013 C00N 109.4(10) . . ?
Ru01 C014 H014 125.0 . . ?
C00Y C014 Ru01 70.8(8) . . ?
C00Y C014 H014 125.8 . . ?
C016 C014 Ru01 70.0(8) . . ?
C016 C014 C00Y 108.4(13) . . ?
C016 C014 H014 125.8 . . ?
Ru01 C015 H015 126.4 . . ?
C00X C015 Ru01 70.4(7) . . ?
C00X C015 H015 125.5 . . ?
C00X C015 C016 109.0(12) . . ?
C016 C015 Ru01 69.3(8) . . ?
C016 C015 H015 125.5 . . ?
Ru01 C016 H016 122.1 . . ?
C014 C016 Ru01 71.6(8) . . ?
C014 C016 C015 109.1(14) . . ?
C014 C016 H016 125.4 . . ?
C015 C016 Ru01 72.5(8) . . ?
C015 C016 H016 125.4 . . ?
F00E C017 F00J 97.9(9) . . ?
F00E C017 C00O 112.6(9) . . ?
F00G C017 F00E 110.4(10) . . ?
F00G C017 F00J 106.1(11) . . ?
F00G C017 C00O 117.0(10) . . ?
F00J C017 C00O 111.1(9) . . ?
Ru01 C1 H1 122.9 . . ?
C0 C1 Ru01 72.3(11) . . ?
C0 C1 H1 126.5 . . ?
C0 C1 C4 106.9(17) . . ?
C4 C1 Ru01 70.0(12) . . ?
C4 C1 H1 126.5 . . ?
Ru01 C0 H0 124.9 . . ?
C1 C0 Ru01 69.2(10) . . ?
C1 C0 H0 126.9 . . ?
C2 C0 Ru01 70.5(11) . . ?
C2 C0 C1 106.1(16) . . ?
C2 C0 H0 126.9 . . ?
Ru01 C2 H2 123.7 . . ?
C0 C2 Ru01 72.2(10) . . ?
C0 C2 H2 124.8 . . ?
C3 C2 Ru01 70.9(11) . . ?
C3 C2 C0 110.5(16) . . ?
C3 C2 H2 124.8 . . ?
Ru01 C3 H3 123.2 . . ?
C2 C3 Ru01 72.3(11) . . ?
C2 C3 H3 125.2 . . ?
C2 C3 C4 109.6(17) . . ?
C4 C3 Ru01 70.9(14) . . ?
C4 C3 H3 125.2 . . ?
Ru01 C4 H4 122.8 . . ?
C1 C4 Ru01 70.7(12) . . ?
C1 C4 H4 126.5 . . ?
C3 C4 Ru01 71.7(13) . . ?
C3 C4 C1 106.9(18) . . ?
C3 C4 H4 126.5 . . ?

loop_
_geom_bond_atom_site_label_1
_geom_bond_atom_site_label_2
_geom_bond_distance
_geom_bond_site_symmetry_2
_geom_bond_publ_flag
Ru01 N004 2.079(7) . ?
Ru01 N005 2.074(7) . ?
Ru01 N00C 2.077(7) . ?
Ru01 C00X 2.139(13) . ?
Ru01 C00Y 2.155(14) . ?
Ru01 C014 2.138(12) . ?
Ru01 C015 2.159(11) . ?
Ru01 C016 2.118(15) . ?
Ru01 C1 2.168(19) . ?
Ru01 C2 2.188(17) . ?
Ru01 C3 2.17(2) . ?
Ru01 C4 2.16(2) . ?
Cl02 C012 1.757(10) . ?
Cl03 C012 1.746(10) . ?
N004 C00Q 1.131(11) . ?
N005 C00D 1.150(10) . ?
F006 C00T 1.335(11) . ?
F007 C013 1.321(13) . ?
F008 C010 1.349(14) . ?
F009 C00T 1.311(12) . ?
F00A C011 1.331(11) . ?
F00B C00T 1.328(11) . ?
N00C C00L 1.147(11) . ?
C00D C00S 1.435(12) . ?
F00E C017 1.336(13) . ?
F00F C011 1.328(11) . ?
F00G C017 1.253(13) . ?
F00H C010 1.338(11) . ?
C00I H00A 0.9800 . ?
C00I H00B 0.9800 . ?
C00I H00C 0.9800 . ?
C00I C00L 1.445(11) . ?
F00J C017 1.399(14) . ?
F00K C010 1.336(13) . ?
F00M C011 1.309(12) . ?
C00N C00O 1.420(12) . ?
C00N C00U 1.405(12) . ?
C00N C013 1.491(14) . ?
C00O C00Z 1.403(12) . ?
C00O C017 1.495(13) . ?
F00P C013 1.270(14) . ?
C00Q C00W 1.465(12) . ?
C00R C00T 1.492(12) . ?
C00R C00U 1.418(11) . ?
C00R C00Z 1.402(12) . ?
C00S H00D 0.9800 . ?
C00S H00E 0.9800 . ?
C00S H00F 0.9800 . ?
C00U C010 1.460(16) . ?
F00V C013 1.403(15) . ?
C00W H00G 0.9800 . ?
C00W H00H 0.9800 . ?
C00W H00I 0.9800 . ?
C00X H00X 0.9500 . ?
C00X C00Y 1.46(2) . ?
C00X C015 1.39(2) . ?
C00Y H00Y 0.9500 . ?
C00Y C014 1.46(2) . ?
C00Z C011 1.495(12) . ?
C012 H01A 0.9900 . ?
C012 H01B 0.9900 . ?
C014 H014 0.9500 . ?
C014 C016 1.40(2) . ?
C015 H015 0.9500 . ?
C015 C016 1.40(2) . ?
C016 H016 0.9500 . ?
C1 H1 0.9500 . ?
C1 C0 1.44(3) . ?
C1 C4 1.46(3) . ?
C0 H0 0.9500 . ?
C0 C2 1.41(2) . ?
C2 H2 0.9500 . ?
C2 C3 1.37(3) . ?
C3 H3 0.9500 . ?
C3 C4 1.39(3) . ?
C4 H4 0.9500 . ?

loop_
_geom_torsion_atom_site_label_1
_geom_torsion_atom_site_label_2
_geom_torsion_atom_site_label_3
_geom_torsion_atom_site_label_4
_geom_torsion
_geom_torsion_site_symmetry_1
_geom_torsion_site_symmetry_2
_geom_torsion_site_symmetry_3
_geom_torsion_site_symmetry_4
_geom_torsion_publ_flag
Ru01 C00X C00Y C014 -61.1(9) . . . . ?
Ru01 C00X C015 C016 58.7(10) . . . . ?
Ru01 C00Y C014 C016 -60.2(10) . . . . ?
Ru01 C014 C016 C015 -63.2(10) . . . . ?
Ru01 C015 C016 C014 62.6(10) . . . . ?
Ru01 C1 C0 C2 -61.3(13) . . . . ?
Ru01 C1 C4 C3 62.9(17) . . . . ?
Ru01 C0 C2 C3 -60.9(14) . . . . ?
Ru01 C2 C3 C4 -61.4(17) . . . . ?
Ru01 C3 C4 C1 -62.3(16) . . . . ?
C00N C00O C00Z C00R 1.7(9) . . . . ?
C00N C00O C00Z C011 -178.4(8) . . . . ?
C00N C00O C017 F00E -35.3(15) . . . . ?
C00N C00O C017 F00G 94.1(13) . . . . ?
C00N C00O C017 F00J -144.0(9) . . . . ?
C00N C00U C010 F008 120.2(9) . . . . ?
C00N C00U C010 F00H 2.7(13) . . . . ?
C00N C00U C010 F00K -119.0(10) . . . . ?
C00O C00N C00U C00R 1.4(9) . . . . ?
C00O C00N C00U C010 -173.8(8) . . . . ?
C00O C00N C013 F007 -130.0(10) . . . . ?
C00O C00N C013 F00P 104.0(13) . . . . ?
C00O C00N C013 F00V -16.5(13) . . . . ?
C00O C00Z C011 F00A 38.7(12) . . . . ?
C00O C00Z C011 F00F 154.2(9) . . . . ?
C00O C00Z C011 F00M -83.3(12) . . . . ?
C00R C00U C010 F008 -54.3(13) . . . . ?
C00R C00U C010 F00H -171.7(8) . . . . ?
C00R C00U C010 F00K 66.6(12) . . . . ?
C00R C00Z C011 F00A -141.4(9) . . . . ?
C00R C00Z C011 F00F -25.9(14) . . . . ?
C00R C00Z C011 F00M 96.6(11) . . . . ?
C00T C00R C00U C00N 176.7(8) . . . . ?
C00T C00R C00U C010 -8.1(14) . . . . ?
C00T C00R C00Z C00O -177.9(8) . . . . ?
C00T C00R C00Z C011 2.2(14) . . . . ?
C00U C00N C00O C00Z -1.9(9) . . . . ?
C00U C00N C00O C017 173.0(9) . . . . ?
C00U C00N C013 F007 39.7(15) . . . . ?
C00U C00N C013 F00P -86.4(14) . . . . ?
C00U C00N C013 F00V 153.1(9) . . . . ?
C00U C00R C00T F006 131.8(9) . . . . ?
C00U C00R C00T F009 11.6(14) . . . . ?
C00U C00R C00T F00B -108.0(10) . . . . ?
C00U C00R C00Z C00O -0.8(9) . . . . ?
C00U C00R C00Z C011 179.3(8) . . . . ?
C00X C00Y C014 Ru01 61.1(9) . . . . ?
C00X C00Y C014 C016 0.9(15) . . . . ?
C00X C015 C016 Ru01 -59.3(9) . . . . ?
C00X C015 C016 C014 3.3(16) . . . . ?
C00Y C00X C015 Ru01 -61.4(9) . . . . ?
C00Y C00X C015 C016 -2.7(16) . . . . ?
C00Y C014 C016 Ru01 60.7(10) . . . . ?
C00Y C014 C016 C015 -2.5(16) . . . . ?
C00Z C00O C017 F00E 138.8(9) . . . . ?
C00Z C00O C017 F00G -91.8(14) . . . . ?
C00Z C00O C017 F00J 30.2(13) . . . . ?
C00Z C00R C00T F006 -51.6(12) . . . . ?
C00Z C00R C00T F009 -171.8(9) . . . . ?
C00Z C00R C00T F00B 68.6(11) . . . . ?
C00Z C00R C00U C00N -0.4(9) . . . . ?
C00Z C00R C00U C010 174.9(8) . . . . ?
C013 C00N C00O C00Z 169.3(9) . . . . ?
C013 C00N C00O C017 -15.7(14) . . . . ?
C013 C00N C00U C00R -169.6(9) . . . . ?
C013 C00N C00U C010 15.1(14) . . . . ?
C015 C00X C00Y Ru01 62.2(9) . . . . ?
C015 C00X C00Y C014 1.1(15) . . . . ?
C017 C00O C00Z C00R -173.4(9) . . . . ?
C017 C00O C00Z C011 6.5(14) . . . . ?
C1 C0 C2 Ru01 60.4(13) . . . . ?
C1 C0 C2 C3 0(2) . . . . ?
C0 C1 C4 Ru01 -63.3(14) . . . . ?
C0 C1 C4 C3 0(3) . . . . ?
C0 C2 C3 Ru01 61.7(14) . . . . ?
C0 C2 C3 C4 0(3) . . . . ?
C2 C3 C4 Ru01 62.3(15) . . . . ?
C2 C3 C4 C1 0(3) . . . . ?
C4 C1 C0 Ru01 61.8(15) . . . . ?
C4 C1 C0 C2 1(2) . . . . ?

loop_
_twin_individual_id
_twin_individual_mass_fraction_refined
1 0.53(6)
2 0.47(6)
